data_4511824
loop_
_publ_author_name
'da Silva, Cec\'ilia C. P.'
'Pepino, Rebeka de O.'
'de Melo, Cristiane C.'
'Tenorio, Juan C.'
'Ellena, Javier'

_publ_section_title
;
 Controlled Synthesis of New 5-Fluorocytosine Cocrystals Based on the
 pKaRule
;
_journal_issue 9
_journal_name_full 'Crystal Growth &amp; Design'
_journal_page_first 4383
_journal_paper_doi 10.1021/cg500502j
_journal_volume 14
_journal_year 2014
_chemical_formula_moiety 'C4 H4 F N3 O, 0.5(C4 H6 O4)'
_chemical_formula_sum 'C6 H7 F N3 O3'
_chemical_formula_weight 188.15
_chemical_name_common 'Cocrystal 5FC succinic acid'
_chemical_name_systematic
;
 ?
;
_space_group_IT_number 2
_symmetry_cell_setting triclinic
_symmetry_space_group_name_Hall '-P 1'
_symmetry_space_group_name_H-M 'P -1'
_atom_sites_solution_hydrogens geom
_atom_sites_solution_primary direct
_atom_sites_solution_secondary difmap
_cell_angle_alpha 72.466(3)
_cell_angle_beta 75.129(3)
_cell_angle_gamma 89.747(3)
_cell_formula_units_Z 2
_cell_length_a 4.9209(3)
_cell_length_b 8.6115(5)
_cell_length_c 9.4689(6)
_cell_measurement_temperature 100.0(2)
_cell_volume 368.64(4)
_computing_cell_refinement 'Bruker SAINT'
_computing_data_collection 'Bruker APEX2'
_computing_data_reduction 'Bruker SAINT'
_computing_molecular_graphics 'Bruker SHELXTL'
_computing_publication_material 'Bruker SHELXTL'
_computing_structure_refinement 'SHELXL-97 (Sheldrick, 2008)'
_computing_structure_solution 'SHELXS-97 (Sheldrick, 2008)'
_diffrn_ambient_temperature 100.0(2)
_diffrn_measured_fraction_theta_full 0.992
_diffrn_measured_fraction_theta_max 0.888
_diffrn_radiation_monochromator graphite
_diffrn_radiation_type MoK\a
_diffrn_radiation_wavelength 0.71073
_diffrn_reflns_av_R_equivalents 0.0219
_diffrn_reflns_av_unetI/netI 0.0211
_diffrn_reflns_limit_h_max 7
_diffrn_reflns_limit_h_min -7
_diffrn_reflns_limit_k_max 12
_diffrn_reflns_limit_k_min -13
_diffrn_reflns_limit_l_max 14
_diffrn_reflns_limit_l_min -14
_diffrn_reflns_number 7458
_diffrn_reflns_theta_full 25
_diffrn_reflns_theta_max 33.45
_diffrn_reflns_theta_min 2.34
_exptl_absorpt_coefficient_mu 0.153
_exptl_absorpt_correction_T_max 0.9870
_exptl_absorpt_correction_T_min 0.9383
_exptl_absorpt_correction_type multi-scan
_exptl_absorpt_process_details
;
   R. H. Blessing, Acta Crystallogr., Sect A 1995, 51, 33-38.  
;
_exptl_crystal_density_diffrn 1.695
_exptl_crystal_density_method 'not measured'
_exptl_crystal_F_000 194
_exptl_crystal_size_max 0.38
_exptl_crystal_size_mid 0.2
_exptl_crystal_size_min 0.08
_refine_diff_density_max 0.584
_refine_diff_density_min -0.405
_refine_diff_density_rms 0.089
_refine_ls_extinction_method none
_refine_ls_goodness_of_fit_ref 1.103
_refine_ls_hydrogen_treatment constr
_refine_ls_matrix_type full
_refine_ls_number_parameters 118
_refine_ls_number_reflns 2572
_refine_ls_number_restraints 0
_refine_ls_restrained_S_all 1.103
_refine_ls_R_factor_all 0.0436
_refine_ls_R_factor_gt 0.0381
_refine_ls_shift/su_max 0
_refine_ls_shift/su_mean 0
_refine_ls_structure_factor_coef Fsqd
_refine_ls_weighting_details 'calc w=1/[\s^2^(Fo^2^)+(0.0793P)^2^+0.0660P] where P=(Fo^2^+2Fc^2^)/3'
_refine_ls_weighting_scheme calc
_refine_ls_wR_factor_ref 0.1273
_reflns_number_gt 2268
_reflns_number_total 2572
_reflns_threshold_expression >2\s(I)
_cod_data_source_file cg500502j_si_001.cif
_cod_data_source_block SUCCINIC
_cod_depositor_comments 'Adding full bibliography for 4511824--4511829.cif.'
_cod_original_sg_symbol_H-M P-1
_cod_database_code 4511824

loop_
_symmetry_equiv_pos_as_xyz
'x, y, z'
'-x, -y, -z'

loop_
_atom_site_label
_atom_site_fract_x
_atom_site_fract_y
_atom_site_fract_z
_atom_site_U_iso_or_equiv
_atom_site_adp_type
_atom_site_calc_flag
_atom_site_refinement_flags
_atom_site_occupancy
_atom_site_type_symbol
C2 0.67099(18) 0.18552(11) 0.78982(11) 0.01072(17) Uani d . 1 C
C4 0.67923(19) 0.31398(11) 0.53338(11) 0.01094(17) Uani d . 1 C
C5 0.4609(2) 0.19774(12) 0.54677(11) 0.01276(18) Uani d . 1 C
C6 0.3550(2) 0.07929(11) 0.68074(11) 0.01275(18) Uani d . 1 C
H6 0.2117 0.0034 0.6909 0.015 Uiso calc R 1 H
N1 0.46240(16) 0.07286(9) 0.80140(9) 0.01176(16) Uani d . 1 N
H1 0.4027 0.0011 0.8887 0.018 Uiso d R 1 H
N3 0.77811(16) 0.30558(9) 0.65509(9) 0.01136(17) Uani d . 1 N
N41 0.78129(18) 0.43176(10) 0.40099(9) 0.01413(17) Uani d . 1 N
H41A 0.7256 0.4349 0.3218 0.021 Uiso d R 1 H
H41B 0.9062 0.5054 0.3897 0.021 Uiso d R 1 H
O21 0.75699(15) 0.17337(9) 0.90739(8) 0.01381(16) Uani d . 1 O
F51 0.36076(14) 0.21263(8) 0.42331(7) 0.01930(16) Uani d . 1 F
C7 0.19519(19) 0.32897(11) 0.05435(11) 0.01229(18) Uani d . 1 C
C8 0.42569(18) 0.43114(11) 0.07231(10) 0.01146(18) Uani d . 1 C
H8A 0.5656 0.3597 0.1053 0.014 Uiso calc R 1 H
H8B 0.3446 0.4783 0.1532 0.014 Uiso calc R 1 H
O3 0.16108(14) 0.36725(9) -0.08671(8) 0.01375(16) Uani d . 1 O
H3 0.029 0.3107 -0.0977 0.021 Uiso d R 1 H
O4 0.05033(18) 0.22086(11) 0.16162(9) 0.0258(2) Uani d . 1 O

loop_
_atom_site_aniso_label
_atom_site_aniso_U_11
_atom_site_aniso_U_22
_atom_site_aniso_U_33
_atom_site_aniso_U_12
_atom_site_aniso_U_13
_atom_site_aniso_U_23
C2 0.0110(4) 0.0109(4) 0.0097(4) -0.0009(3) -0.0029(3) -0.0023(3)
C4 0.0111(4) 0.0112(4) 0.0097(4) -0.0007(3) -0.0024(3) -0.0023(3)
C5 0.0151(4) 0.0135(4) 0.0101(4) -0.0022(3) -0.0061(3) -0.0018(3)
C6 0.0144(4) 0.0122(4) 0.0116(4) -0.0029(3) -0.0051(3) -0.0022(3)
N1 0.0138(3) 0.0110(3) 0.0089(3) -0.0038(3) -0.0036(3) -0.0001(3)
N3 0.0125(3) 0.0116(3) 0.0085(3) -0.0027(3) -0.0028(3) -0.0009(3)
N41 0.0167(4) 0.0147(4) 0.0079(3) -0.0045(3) -0.0027(3) 0.0006(3)
O21 0.0159(3) 0.0150(3) 0.0099(3) -0.0039(2) -0.0055(2) -0.0012(2)
F51 0.0244(3) 0.0217(3) 0.0120(3) -0.0065(2) -0.0105(2) -0.0006(2)
C7 0.0124(4) 0.0124(4) 0.0115(4) -0.0021(3) -0.0037(3) -0.0024(3)
C8 0.0117(4) 0.0125(4) 0.0095(4) -0.0028(3) -0.0034(3) -0.0018(3)
O3 0.0146(3) 0.0157(3) 0.0102(3) -0.0049(2) -0.0048(2) -0.0018(2)
O4 0.0313(4) 0.0256(4) 0.0145(4) -0.0186(3) -0.0082(3) 0.0044(3)

loop_
_atom_type_symbol
_atom_type_description
_atom_type_scat_dispersion_real
_atom_type_scat_dispersion_imag
_atom_type_scat_source
C C 0.0033 0.0016 'International Tables Vol C Tables 4.2.6.8 and 6.1.1.4'
H H 0 0 'International Tables Vol C Tables 4.2.6.8 and 6.1.1.4'
N N 0.0061 0.0033 'International Tables Vol C Tables 4.2.6.8 and 6.1.1.4'
O O 0.0106 0.006 'International Tables Vol C Tables 4.2.6.8 and 6.1.1.4'
F F 0.0171 0.0103 'International Tables Vol C Tables 4.2.6.8 and 6.1.1.4'

loop_
_geom_angle_atom_site_label_1
_geom_angle_atom_site_label_2
_geom_angle_atom_site_label_3
_geom_angle
_geom_angle_site_symmetry_1
_geom_angle_site_symmetry_3
O21 C2 N3 121.82(8) . .
O21 C2 N1 118.18(8) . .
N3 C2 N1 120.00(8) . .
N41 C4 N3 120.24(8) . .
N41 C4 C5 119.78(8) . .
N3 C4 C5 119.97(8) . .
C6 C5 F51 121.53(8) . .
C6 C5 C4 120.06(9) . .
F51 C5 C4 118.40(8) . .
C5 C6 N1 118.52(8) . .
C5 C6 H6 120.7 . .
N1 C6 H6 120.7 . .
C6 N1 C2 121.75(8) . .
C6 N1 H1 122.5 . .
C2 N1 H1 115.8 . .
C4 N3 C2 119.69(7) . .
C4 N41 H41A 120.7 . .
C4 N41 H41B 122.5 . .
H41A N41 H41B 116.8 . .
O4 C7 O3 122.55(8) . .
O4 C7 C8 122.16(9) . .
O3 C7 C8 115.29(8) . .
C7 C8 C8 115.11(9) . 2_665
C7 C8 H8A 108.5 . .
C8 C8 H8A 108.5 2_665 .
C7 C8 H8B 108.5 . .
C8 C8 H8B 108.5 2_665 .
H8A C8 H8B 107.5 . .
C7 O3 H3 115.9 . .

loop_
_geom_bond_atom_site_label_1
_geom_bond_atom_site_label_2
_geom_bond_site_symmetry_2
_geom_bond_distance
C2 O21 . 1.2652(11)
C2 N3 . 1.3561(11)
C2 N1 . 1.3761(11)
C4 N41 . 1.3295(12)
C4 N3 . 1.3445(11)
C4 C5 . 1.4268(13)
C5 C6 . 1.3442(13)
C5 F51 . 1.3529(10)
C6 N1 . 1.3636(12)
C6 H6 . 0.93
N1 H1 . 0.8487
N41 H41A . 0.8552
N41 H41B . 0.8487
C7 O4 . 1.2129(11)
C7 O3 . 1.3305(11)
C7 C8 . 1.5124(12)
C8 C8 2_665 1.5270(18)
C8 H8A . 0.97
C8 H8B . 0.97
O3 H3 . 0.8597

loop_
_geom_torsion_atom_site_label_1
_geom_torsion_atom_site_label_2
_geom_torsion_atom_site_label_3
_geom_torsion_atom_site_label_4
_geom_torsion
_geom_torsion_site_symmetry_4
N41 C4 C5 C6 -179.38(9) .
N3 C4 C5 C6 -0.37(15) .
N41 C4 C5 F51 -0.88(14) .
N3 C4 C5 F51 178.14(8) .
F51 C5 C6 N1 -178.93(8) .
C4 C5 C6 N1 -0.47(15) .
C5 C6 N1 C2 1.15(14) .
O21 C2 N1 C6 178.85(8) .
N3 C2 N1 C6 -0.99(14) .
N41 C4 N3 C2 179.56(8) .
C5 C4 N3 C2 0.55(14) .
O21 C2 N3 C4 -179.72(8) .
N1 C2 N3 C4 0.11(13) .
O4 C7 C8 C8 -176.23(11) 2_665
O3 C7 C8 C8 3.10(14) 2_665
